data_7101917
loop_
_publ_author_name
'Zlatogorsky, Sergey'
'Ellis, David'
'Rosair, Georgina M'
'Welch, Alan J'

_publ_section_title
;
 Unexpectedly facile isomerisation of [7,10-Ph2-7,10-nido-C2B10H10]2-
 to [7,9-Ph2-7,9-nido-C2B10H10]2-.
;
_journal_issue 21
_journal_name_full 'Chemical communications (Cambridge, England)'
_journal_page_first 2178
_journal_page_last 2180
_journal_paper_doi 10.1039/b618556h
_journal_year 2007
_chemical_formula_moiety 'C14 H20 B10'
_chemical_formula_sum 'C14 H20 B10'
_chemical_formula_weight 296.40
_chemical_name_systematic
;
?
;
_space_group_IT_number 14
_symmetry_cell_setting monoclinic
_symmetry_space_group_name_Hall '-P 2ybc'
_symmetry_space_group_name_H-M 'P 1 21/c 1'
_atom_sites_solution_hydrogens geom
_atom_sites_solution_primary direct
_atom_sites_solution_secondary difmap
_audit_creation_method SHELXL-97
_cell_angle_alpha 90.00
_cell_angle_beta 93.339(12)
_cell_angle_gamma 90.00
_cell_formula_units_Z 4
_cell_length_a 11.560(3)
_cell_length_b 7.3833(17)
_cell_length_c 19.199(4)
_cell_measurement_reflns_used 3039
_cell_measurement_temperature 100(2)
_cell_measurement_theta_max 24.97
_cell_measurement_theta_min 2.12
_cell_volume 1635.9(7)
_computing_cell_refinement 'Bruker SMART'
_computing_data_collection 'Bruker SMART'
_computing_data_reduction 'Bruker SAINT'
_computing_molecular_graphics 'Bruker SHELXTL'
_computing_publication_material 'Bruker SHELXTL'
_computing_structure_refinement 'SHELXL-97 (Sheldrick, 1997)'
_computing_structure_solution 'SHELXS-97 (Sheldrick, 1990)'
_diffrn_ambient_temperature 100(2)
_diffrn_measured_fraction_theta_full 0.999
_diffrn_measured_fraction_theta_max 0.995
_diffrn_measurement_device_type 'Bruker X8 Apex2 CCD'
_diffrn_measurement_method '\w scans'
_diffrn_radiation_monochromator graphite
_diffrn_radiation_source 'fine-focus sealed tube'
_diffrn_radiation_type MoK\a
_diffrn_radiation_wavelength 0.71073
_diffrn_reflns_av_R_equivalents 0.1107
_diffrn_reflns_av_sigmaI/netI 0.0752
_diffrn_reflns_limit_h_max 13
_diffrn_reflns_limit_h_min -14
_diffrn_reflns_limit_k_max 8
_diffrn_reflns_limit_k_min -9
_diffrn_reflns_limit_l_max 23
_diffrn_reflns_limit_l_min -23
_diffrn_reflns_number 26728
_diffrn_reflns_theta_full 25.00
_diffrn_reflns_theta_max 26.37
_diffrn_reflns_theta_min 1.76
_exptl_absorpt_coefficient_mu 0.059
_exptl_absorpt_correction_T_max 0.994
_exptl_absorpt_correction_T_min 0.852
_exptl_absorpt_correction_type multi-scan
_exptl_absorpt_process_details 'SADABS (Bruker, 2002)'
_exptl_crystal_colour colourless
_exptl_crystal_density_diffrn 1.203
_exptl_crystal_density_method 'not measured'
_exptl_crystal_description needle
_exptl_crystal_F_000 616
_exptl_crystal_size_max 0.55
_exptl_crystal_size_mid 0.14
_exptl_crystal_size_min 0.10
_refine_diff_density_max 0.577
_refine_diff_density_min -0.349
_refine_diff_density_rms 0.092
_refine_ls_extinction_method none
_refine_ls_goodness_of_fit_ref 1.099
_refine_ls_hydrogen_treatment mixed
_refine_ls_matrix_type full
_refine_ls_number_parameters 247
_refine_ls_number_reflns 3328
_refine_ls_number_restraints 0
_refine_ls_restrained_S_all 1.099
_refine_ls_R_factor_all 0.1445
_refine_ls_R_factor_gt 0.0957
_refine_ls_shift/su_max 0.000
_refine_ls_shift/su_mean 0.000
_refine_ls_structure_factor_coef Fsqd
_refine_ls_weighting_details 'calc w=1/[\s^2^(Fo^2^)+(0.1185P)^2^+5.6585P] where P=(Fo^2^+2Fc^2^)/3'
_refine_ls_weighting_scheme calc
_refine_ls_wR_factor_gt 0.2614
_refine_ls_wR_factor_ref 0.2973
_reflns_number_gt 2169
_reflns_number_total 3328
_reflns_threshold_expression >2sigma(I)
_cod_data_source_file b618556h.txt
_cod_data_source_block 1x81270m
_cod_depositor_comments
;
The following automatic conversions were performed:
'_symmetry_cell_setting' value 'Monoclinic' changed to 'monoclinic'
according to '/home/saulius/struct/CIF-dictionaries/cif_core.dic'
dictionary named 'cif_core.dic' version 2.4.1 from 2010-06-29.

Automatic conversion script
Id: cif_fix_enum 1527 2010-12-29 10:47:43Z saulius 
;
_cod_original_sg_symbol_H-M P2(1)/c
_cod_database_code 7101917

loop_
_symmetry_equiv_pos_as_xyz
'x, y, z'
'-x, y+1/2, -z+1/2'
'-x, -y, -z'
'x, -y-1/2, z-1/2'

loop_
_atom_site_label
_atom_site_type_symbol
_atom_site_fract_x
_atom_site_fract_y
_atom_site_fract_z
_atom_site_U_iso_or_equiv
_atom_site_adp_type
_atom_site_occupancy
_atom_site_symmetry_multiplicity
_atom_site_calc_flag
_atom_site_refinement_flags
C1A C 0.5359(3) 0.9975(6) 0.0808(2) 0.0199(9) Uani 1 1 d .
B2A B 0.4028(4) 0.9096(7) 0.0517(3) 0.0227(10) Uani 1 1 d .
H2A H 0.343(4) 0.846(6) 0.086(2) 0.027 Uiso 1 1 d .
B3A B 0.5341(4) 0.7966(7) 0.0354(3) 0.0221(10) Uani 1 1 d .
H3A H 0.557(4) 0.673(6) 0.065(2) 0.027 Uiso 1 1 d .
B4A B 0.6409(4) 0.9631(7) 0.0229(3) 0.0200(10) Uani 1 1 d .
H4A H 0.731(4) 0.932(6) 0.039(2) 0.024 Uiso 1 1 d .
B5A B 0.5765(4) 1.1804(7) 0.0312(3) 0.0221(10) Uani 1 1 d .
H5A H 0.625(4) 1.291(6) 0.057(2) 0.026 Uiso 1 1 d .
B6A B 0.4297(4) 1.1473(7) 0.0496(3) 0.0226(10) Uani 1 1 d .
H6A H 0.385(4) 1.235(7) 0.084(2) 0.027 Uiso 1 1 d .
C11A C 0.5714(3) 1.0001(5) 0.1575(2) 0.0201(9) Uani 1 1 d .
C12A C 0.4995(4) 0.9389(6) 0.2069(2) 0.0220(9) Uani 1 1 d .
H12A H 0.4269 0.8932 0.1926 0.026 Uiso 1 1 calc R
C13A C 0.5323(4) 0.9438(6) 0.2775(2) 0.0247(10) Uani 1 1 d .
H13A H 0.4816 0.9040 0.3101 0.030 Uiso 1 1 calc R
C14A C 0.6421(4) 1.0090(6) 0.2993(2) 0.0253(10) Uani 1 1 d .
H14A H 0.6660 1.0099 0.3464 0.030 Uiso 1 1 calc R
C15A C 0.7141(4) 1.0714(6) 0.2505(2) 0.0253(10) Uani 1 1 d .
H15A H 0.7865 1.1174 0.2649 0.030 Uiso 1 1 calc R
C16A C 0.6814(4) 1.0674(6) 0.1802(2) 0.0235(9) Uani 1 1 d .
H16A H 0.7319 1.1091 0.1478 0.028 Uiso 1 1 calc R
C1B C 0.0445(3) 0.0002(6) 0.4241(2) 0.0189(9) Uani 1 1 d .
B2B B 0.0769(4) -0.1837(7) 0.4776(3) 0.0221(10) Uani 1 1 d .
H2B H 0.124(4) -0.298(7) 0.457(2) 0.026 Uiso 1 1 d .
B3B B -0.0671(4) -0.1447(7) 0.4429(3) 0.0229(11) Uani 1 1 d .
H3B H -0.106(4) -0.236(7) 0.403(2) 0.027 Uiso 1 1 d .
B4B B -0.0894(4) 0.0942(7) 0.4370(3) 0.0218(10) Uani 1 1 d .
H4B H -0.140(4) 0.155(6) 0.392(2) 0.026 Uiso 1 1 d .
B5B B 0.0413(4) 0.2015(7) 0.4690(3) 0.0222(10) Uani 1 1 d .
H5B H 0.069(4) 0.326(6) 0.443(2) 0.027 Uiso 1 1 d .
B6B B 0.1429(4) 0.0305(7) 0.4935(3) 0.0214(10) Uani 1 1 d .
H6B H 0.235(4) 0.056(6) 0.485(2) 0.026 Uiso 1 1 d .
C11B C 0.0855(4) 0.0034(6) 0.3515(2) 0.0208(9) Uani 1 1 d .
C12B C 0.0218(4) -0.0734(6) 0.2958(2) 0.0230(9) Uani 1 1 d .
H12B H -0.0479 -0.1304 0.3038 0.028 Uiso 1 1 calc R
C13B C 0.0589(4) -0.0680(6) 0.2286(2) 0.0271(10) Uani 1 1 d .
H13B H 0.0140 -0.1196 0.1921 0.032 Uiso 1 1 calc R
C14B C 0.1631(4) 0.0147(6) 0.2159(2) 0.0281(10) Uani 1 1 d .
H14B H 0.1897 0.0168 0.1711 0.034 Uiso 1 1 calc R
C15B C 0.2269(4) 0.0938(6) 0.2708(2) 0.0275(10) Uani 1 1 d .
H15B H 0.2961 0.1518 0.2623 0.033 Uiso 1 1 calc R
C16B C 0.1901(4) 0.0885(6) 0.3381(2) 0.0232(9) Uani 1 1 d .
H16B H 0.2349 0.1414 0.3744 0.028 Uiso 1 1 calc R

loop_
_atom_site_aniso_label
_atom_site_aniso_U_11
_atom_site_aniso_U_22
_atom_site_aniso_U_33
_atom_site_aniso_U_23
_atom_site_aniso_U_13
_atom_site_aniso_U_12
C1A 0.0135(19) 0.019(2) 0.027(2) -0.0021(17) -0.0004(16) -0.0008(16)
B2A 0.015(2) 0.025(3) 0.028(3) 0.001(2) -0.0016(18) -0.0040(19)
B3A 0.019(2) 0.021(3) 0.026(2) 0.002(2) -0.0019(18) 0.0052(19)
B4A 0.013(2) 0.023(3) 0.023(2) -0.002(2) -0.0014(17) -0.0014(18)
B5A 0.017(2) 0.021(3) 0.028(3) -0.001(2) -0.0007(18) -0.0026(19)
B6A 0.016(2) 0.023(3) 0.028(3) -0.002(2) -0.0017(18) 0.0027(19)
C11A 0.020(2) 0.014(2) 0.026(2) -0.0031(16) -0.0008(16) 0.0039(16)
C12A 0.023(2) 0.019(2) 0.024(2) 0.0015(17) 0.0005(17) 0.0004(17)
C13A 0.027(2) 0.021(2) 0.026(2) 0.0034(18) 0.0018(17) 0.0010(18)
C14A 0.031(2) 0.022(2) 0.022(2) 0.0003(17) -0.0016(17) 0.0025(19)
C15A 0.022(2) 0.021(2) 0.032(2) -0.0026(19) -0.0054(17) 0.0006(18)
C16A 0.022(2) 0.021(2) 0.027(2) 0.0029(18) -0.0007(17) -0.0007(17)
C1B 0.0150(19) 0.021(2) 0.021(2) -0.0028(17) -0.0009(15) -0.0015(16)
B2B 0.020(2) 0.021(3) 0.025(2) -0.002(2) 0.0013(18) 0.0010(19)
B3B 0.015(2) 0.028(3) 0.026(3) -0.005(2) 0.0031(18) -0.0070(19)
B4B 0.013(2) 0.028(3) 0.025(2) -0.001(2) 0.0004(18) -0.0005(19)
B5B 0.019(2) 0.021(3) 0.027(3) -0.005(2) 0.0038(18) -0.0023(19)
B6B 0.015(2) 0.024(3) 0.024(2) -0.002(2) -0.0008(18) -0.0030(19)
C11B 0.025(2) 0.018(2) 0.019(2) -0.0018(16) -0.0020(16) 0.0040(17)
C12B 0.024(2) 0.024(2) 0.021(2) -0.0008(18) 0.0000(16) 0.0014(18)
C13B 0.034(2) 0.026(2) 0.021(2) -0.0036(18) -0.0009(18) 0.004(2)
C14B 0.033(3) 0.026(2) 0.025(2) -0.0010(19) 0.0051(19) 0.009(2)
C15B 0.027(2) 0.026(2) 0.030(2) 0.0042(19) 0.0099(18) 0.0042(19)
C16B 0.024(2) 0.026(2) 0.020(2) -0.0024(18) 0.0001(16) -0.0008(18)

loop_
_atom_type_symbol
_atom_type_description
_atom_type_scat_dispersion_real
_atom_type_scat_dispersion_imag
_atom_type_scat_source
C C 0.0033 0.0016 'International Tables Vol C Tables 4.2.6.8 and 6.1.1.4'
H H 0.0000 0.0000 'International Tables Vol C Tables 4.2.6.8 and 6.1.1.4'
B B 0.0013 0.0007 'International Tables Vol C Tables 4.2.6.8 and 6.1.1.4'

loop_
_geom_angle_atom_site_label_1
_geom_angle_atom_site_label_2
_geom_angle_atom_site_label_3
_geom_angle
_geom_angle_site_symmetry_1
_geom_angle_site_symmetry_3
C11A C1A B4A 118.3(3) . .
C11A C1A B3A 120.1(3) . .
B4A C1A B3A 62.0(3) . .
C11A C1A B5A 117.3(3) . .
B4A C1A B5A 62.2(3) . .
B3A C1A B5A 113.0(3) . .
C11A C1A B2A 120.4(3) . .
B4A C1A B2A 112.7(3) . .
B3A C1A B2A 61.9(3) . .
B5A C1A B2A 112.3(3) . .
C11A C1A B6A 118.5(3) . .
B4A C1A B6A 112.7(3) . .
B3A C1A B6A 112.8(3) . .
B5A C1A B6A 61.5(3) . .
B2A C1A B6A 61.9(3) . .
C1A B2A B5A 105.6(3) . 3_675
C1A B2A B4A 105.6(3) . 3_675
B5A B2A B4A 60.8(3) 3_675 3_675
C1A B2A B3A 58.7(3) . .
B5A B2A B3A 59.9(3) 3_675 .
B4A B2A B3A 108.3(3) 3_675 .
C1A B2A B6A 59.1(3) . .
B5A B2A B6A 108.6(3) 3_675 .
B4A B2A B6A 59.9(3) 3_675 .
B3A B2A B6A 107.9(3) . .
C1A B2A H2A 123(2) . .
B5A B2A H2A 121(2) 3_675 .
B4A B2A H2A 124(2) 3_675 .
B3A B2A H2A 119(2) . .
B6A B2A H2A 124(3) . .
C1A B3A B6A 105.7(3) . 3_675
C1A B3A B5A 105.7(3) . 3_675
B6A B3A B5A 60.4(3) 3_675 3_675
C1A B3A B4A 58.7(3) . .
B6A B3A B4A 60.3(3) 3_675 .
B5A B3A B4A 108.5(3) 3_675 .
C1A B3A B2A 59.4(3) . .
B6A B3A B2A 107.8(3) 3_675 .
B5A B3A B2A 59.4(3) 3_675 .
B4A B3A B2A 107.9(3) . .
C1A B3A H3A 117(2) . .
B6A B3A H3A 128(2) 3_675 .
B5A B3A H3A 127(2) 3_675 .
B4A B3A H3A 120(2) . .
B2A B3A H3A 118(2) . .
C1A B4A B2A 105.5(3) . 3_675
C1A B4A B6A 105.5(3) . 3_675
B2A B4A B6A 60.6(3) 3_675 3_675
C1A B4A B3A 59.2(3) . .
B2A B4A B3A 108.2(3) 3_675 .
B6A B4A B3A 59.5(3) 3_675 .
C1A B4A B5A 59.5(3) . .
B2A B4A B5A 59.4(3) 3_675 .
B6A B4A B5A 108.1(3) 3_675 .
B3A B4A B5A 108.4(3) . .
C1A B4A H4A 124(2) . .
B2A B4A H4A 124(2) 3_675 .
B6A B4A H4A 121(2) 3_675 .
B3A B4A H4A 119(2) . .
B5A B4A H4A 124(2) . .
C1A B5A B2A 105.0(3) . 3_675
C1A B5A B3A 105.3(3) . 3_675
B2A B5A B3A 60.6(3) 3_675 3_675
C1A B5A B6A 59.3(3) . .
B2A B5A B6A 108.1(3) 3_675 .
B3A B5A B6A 59.6(3) 3_675 .
C1A B5A B4A 58.3(3) . .
B2A B5A B4A 59.8(3) 3_675 .
B3A B5A B4A 108.1(3) 3_675 .
B6A B5A B4A 107.7(3) . .
C1A B5A H5A 119(2) . .
B2A B5A H5A 127(2) 3_675 .
B3A B5A H5A 126(2) 3_675 .
B6A B5A H5A 119(2) . .
B4A B5A H5A 121(2) . .
C1A B6A B3A 105.6(3) . 3_675
C1A B6A B4A 105.2(3) . 3_675
B3A B6A B4A 60.2(3) 3_675 3_675
C1A B6A B5A 59.2(3) . .
B3A B6A B5A 60.0(3) 3_675 .
B4A B6A B5A 108.1(3) 3_675 .
C1A B6A B2A 59.0(3) . .
B3A B6A B2A 107.7(3) 3_675 .
B4A B6A B2A 59.5(3) 3_675 .
B5A B6A B2A 108.1(3) . .
C1A B6A H6A 122(2) . .
B3A B6A H6A 125(3) 3_675 .
B4A B6A H6A 123(2) 3_675 .
B5A B6A H6A 122(2) . .
B2A B6A H6A 119(3) . .
C12A C11A C16A 118.3(4) . .
C12A C11A C1A 121.9(4) . .
C16A C11A C1A 119.8(4) . .
C11A C12A C13A 121.6(4) . .
C11A C12A H12A 119.2 . .
C13A C12A H12A 119.2 . .
C12A C13A C14A 119.6(4) . .
C12A C13A H13A 120.2 . .
C14A C13A H13A 120.2 . .
C15A C14A C13A 119.2(4) . .
C15A C14A H14A 120.4 . .
C13A C14A H14A 120.4 . .
C14A C15A C16A 121.3(4) . .
C14A C15A H15A 119.4 . .
C16A C15A H15A 119.4 . .
C15A C16A C11A 120.1(4) . .
C15A C16A H16A 120.0 . .
C11A C16A H16A 120.0 . .
C11B C1B B6B 119.3(3) . .
C11B C1B B5B 118.0(3) . .
B6B C1B B5B 62.0(3) . .
C11B C1B B4B 117.5(3) . .
B6B C1B B4B 113.3(3) . .
B5B C1B B4B 62.3(3) . .
C11B C1B B3B 119.0(3) . .
B6B C1B B3B 112.8(3) . .
B5B C1B B3B 113.0(3) . .
B4B C1B B3B 62.1(3) . .
C11B C1B B2B 119.7(3) . .
B6B C1B B2B 62.0(3) . .
B5B C1B B2B 113.0(3) . .
B4B C1B B2B 113.3(3) . .
B3B C1B B2B 61.9(3) . .
C1B B2B B5B 104.9(3) . 3_556
C1B B2B B4B 105.1(3) . 3_556
B5B B2B B4B 60.7(3) 3_556 3_556
C1B B2B B6B 58.6(3) . .
B5B B2B B6B 107.9(3) 3_556 .
B4B B2B B6B 59.7(3) 3_556 .
C1B B2B B3B 59.0(3) . .
B5B B2B B3B 59.3(3) 3_556 .
B4B B2B B3B 108.1(3) 3_556 .
B6B B2B B3B 107.7(3) . .
C1B B2B H2B 119(2) . .
B5B B2B H2B 125(2) 3_556 .
B4B B2B H2B 127(2) 3_556 .
B6B B2B H2B 122(2) . .
B3B B2B H2B 118(2) . .
C1B B3B B5B 105.3(3) . 3_556
C1B B3B B6B 104.9(3) . 3_556
B5B B3B B6B 60.6(3) 3_556 3_556
C1B B3B B2B 59.0(3) . .
B5B B3B B2B 59.8(3) 3_556 .
B6B B3B B2B 108.1(3) 3_556 .
C1B B3B B4B 58.9(3) . .
B5B B3B B4B 108.3(3) 3_556 .
B6B B3B B4B 59.7(3) 3_556 .
B2B B3B B4B 108.2(3) . .
C1B B3B H3B 121(2) . .
B5B B3B H3B 124(2) 3_556 .
B6B B3B H3B 125(2) 3_556 .
B2B B3B H3B 120(2) . .
B4B B3B H3B 121(3) . .
C1B B4B B2B 105.0(3) . 3_556
C1B B4B B6B 104.8(3) . 3_556
B2B B4B B6B 60.4(3) 3_556 3_556
C1B B4B B5B 58.7(2) . .
B2B B4B B5B 59.5(3) 3_556 .
B6B B4B B5B 107.4(3) 3_556 .
C1B B4B B3B 59.0(3) . .
B2B B4B B3B 107.9(3) 3_556 .
B6B B4B B3B 59.4(3) 3_556 .
B5B B4B B3B 107.5(3) . .
C1B B4B H4B 119(2) . .
B2B B4B H4B 126(2) 3_556 .
B6B B4B H4B 128(2) 3_556 .
B5B B4B H4B 119(2) . .
B3B B4B H4B 121(2) . .
C1B B5B B3B 105.6(3) . 3_556
C1B B5B B2B 105.5(3) . 3_556
B3B B5B B2B 60.9(3) 3_556 3_556
C1B B5B B6B 58.9(3) . .
B3B B5B B6B 59.9(3) 3_556 .
B2B B5B B6B 108.5(4) 3_556 .
C1B B5B B4B 59.1(3) . .
B3B B5B B4B 108.6(3) 3_556 .
B2B B5B B4B 59.8(3) 3_556 .
B6B B5B B4B 108.1(3) . .
C1B B5B H5B 118(2) . .
B3B B5B H5B 127(2) 3_556 .
B2B B5B H5B 126(2) 3_556 .
B6B B5B H5B 121(2) . .
B4B B5B H5B 118(2) . .
C1B B6B B3B 105.5(3) . 3_556
C1B B6B B4B 105.9(3) . 3_556
B3B B6B B4B 60.9(3) 3_556 3_556
C1B B6B B5B 59.1(3) . .
B3B B6B B5B 59.5(3) 3_556 .
B4B B6B B5B 108.5(3) 3_556 .
C1B B6B B2B 59.4(3) . .
B3B B6B B2B 108.7(3) 3_556 .
B4B B6B B2B 59.9(3) 3_556 .
B5B B6B B2B 108.5(3) . .
C1B B6B H6B 120(2) . .
B3B B6B H6B 123(2) 3_556 .
B4B B6B H6B 126(2) 3_556 .
B5B B6B H6B 118(2) . .
B2B B6B H6B 122(2) . .
C12B C11B C16B 117.9(4) . .
C12B C11B C1B 122.0(4) . .
C16B C11B C1B 120.1(4) . .
C13B C12B C11B 121.9(4) . .
C13B C12B H12B 119.0 . .
C11B C12B H12B 119.0 . .
C14B C13B C12B 119.8(4) . .
C14B C13B H13B 120.1 . .
C12B C13B H13B 120.1 . .
C15B C14B C13B 119.0(4) . .
C15B C14B H14B 120.5 . .
C13B C14B H14B 120.5 . .
C14B C15B C16B 121.4(4) . .
C14B C15B H15B 119.3 . .
C16B C15B H15B 119.3 . .
C15B C16B C11B 120.0(4) . .
C15B C16B H16B 120.0 . .
C11B C16B H16B 120.0 . .

loop_
_geom_bond_atom_site_label_1
_geom_bond_atom_site_label_2
_geom_bond_distance
_geom_bond_site_symmetry_2
C1A C11A 1.506(6) .
C1A B4A 1.711(6) .
C1A B3A 1.720(6) .
C1A B5A 1.732(6) .
C1A B2A 1.732(6) .
C1A B6A 1.733(6) .
B2A B5A 1.754(7) 3_675
B2A B4A 1.762(7) 3_675
B2A B3A 1.776(7) .
B2A B6A 1.783(7) .
B2A H2A 1.09(5) .
B3A B6A 1.757(7) 3_675
B3A B5A 1.763(7) 3_675
B3A B4A 1.768(7) .
B3A H3A 1.11(5) .
B4A B2A 1.762(7) 3_675
B4A B6A 1.770(7) 3_675
B4A B5A 1.779(7) .
B4A H4A 1.09(4) .
B5A B2A 1.754(7) 3_675
B5A B3A 1.763(7) 3_675
B5A B6A 1.771(7) .
B5A H5A 1.10(5) .
B6A B3A 1.757(7) 3_675
B6A B4A 1.770(7) 3_675
B6A H6A 1.08(5) .
C11A C12A 1.374(6) .
C11A C16A 1.411(6) .
C12A C13A 1.387(6) .
C12A H12A 0.9300 .
C13A C14A 1.399(6) .
C13A H13A 0.9300 .
C14A C15A 1.370(6) .
C14A H14A 0.9300 .
C15A C16A 1.380(6) .
C15A H15A 0.9300 .
C16A H16A 0.9300 .
C1B C11B 1.497(6) .
C1B B6B 1.716(6) .
C1B B5B 1.720(6) .
C1B B4B 1.727(6) .
C1B B3B 1.730(6) .
C1B B2B 1.730(6) .
B2B B5B 1.761(6) 3_556
B2B B4B 1.766(7) 3_556
B2B B6B 1.775(7) .
B2B B3B 1.780(7) .
B2B H2B 1.09(5) .
B3B B5B 1.751(7) 3_556
B3B B6B 1.758(7) 3_556
B3B B4B 1.785(7) .
B3B H3B 1.10(5) .
B4B B2B 1.766(7) 3_556
B4B B6B 1.763(7) 3_556
B4B B5B 1.783(7) .
B4B H4B 1.12(4) .
B5B B3B 1.751(7) 3_556
B5B B2B 1.761(7) 3_556
B5B B6B 1.770(7) .
B5B H5B 1.10(5) .
B6B B3B 1.758(7) 3_556
B6B B4B 1.763(7) 3_556
B6B H6B 1.11(4) .
C11B C12B 1.384(6) .
C11B C16B 1.400(6) .
C12B C13B 1.383(6) .
C12B H12B 0.9300 .
C13B C14B 1.385(7) .
C13B H13B 0.9300 .
C14B C15B 1.379(6) .
C14B H14B 0.9300 .
C15B C16B 1.385(6) .
C15B H15B 0.9300 .
C16B H16B 0.9300 .
